data_4125460
loop_
_publ_author_name
'Zhang, Long'
'Lin, Lin'
'Liu, Dong'
'Lin, Yue-Jian'
'Li, Zhen-Hua'
'Jin, Guo-Xin'

_publ_section_title
;
 Stacking Interactions Induced Selective Conformation of Discrete Aromatic
 Arrays and Borromean Rings.
;
_journal_issue 4
_journal_name_full 'Journal of the American Chemical Society'
_journal_page_first 1653
_journal_page_last 1660
_journal_paper_doi 10.1021/jacs.6b11968
_journal_volume 139
_journal_year 2017
_chemical_formula_sum 'C145 H143 F12 N8 O32 Ru4 S4'
_chemical_formula_weight 3270.19
_space_group_crystal_system triclinic
_space_group_IT_number 2
_space_group_name_Hall '-P 1'
_space_group_name_H-M_alt 'P -1'
_symmetry_space_group_name_Hall '-P 1'
_symmetry_space_group_name_H-M 'P -1'
_atom_sites_solution_hydrogens geom
_audit_creation_method SHELXL-2014/7
_cell_angle_alpha 67.290(2)
_cell_angle_beta 69.595(2)
_cell_angle_gamma 64.503(2)
_cell_formula_units_Z 2
_cell_length_a 20.056(3)
_cell_length_b 20.982(3)
_cell_length_c 20.994(3)
_cell_measurement_reflns_used 5621
_cell_measurement_temperature 173(2)
_cell_measurement_theta_max 24.59
_cell_measurement_theta_min 2.20
_cell_volume 7177.1(18)
_computing_cell_refinement 'Bruker SAINT'
_computing_data_collection 'Bruker APEX2'
_computing_data_reduction 'Bruker SAINT'
_computing_molecular_graphics 'Bruker SHELXTL'
_computing_publication_material 'Bruker SHELXTL'
_computing_structure_refinement 'SHELXL-2014/7 (Sheldrick, 2014)'
_computing_structure_solution 'SHELXS-97 (Sheldrick, 2008)'
_diffrn_ambient_temperature 173(2)
_diffrn_measured_fraction_theta_full 0.989
_diffrn_measured_fraction_theta_max 0.989
_diffrn_measurement_device_type 'Bruker APEX-II CCD'
_diffrn_measurement_method '\f and \w scans'
_diffrn_radiation_type MoK\a
_diffrn_radiation_wavelength 0.71073
_diffrn_reflns_av_R_equivalents 0.0542
_diffrn_reflns_av_unetI/netI 0.1305
_diffrn_reflns_Laue_measured_fraction_full 0.989
_diffrn_reflns_Laue_measured_fraction_max 0.989
_diffrn_reflns_limit_h_max 24
_diffrn_reflns_limit_h_min -24
_diffrn_reflns_limit_k_max 25
_diffrn_reflns_limit_k_min -25
_diffrn_reflns_limit_l_max 22
_diffrn_reflns_limit_l_min -25
_diffrn_reflns_number 44232
_diffrn_reflns_point_group_measured_fraction_full 0.989
_diffrn_reflns_point_group_measured_fraction_max 0.989
_diffrn_reflns_theta_full 25.242
_diffrn_reflns_theta_max 25.250
_diffrn_reflns_theta_min 1.078
_exptl_absorpt_coefficient_mu 0.565
_exptl_absorpt_correction_T_max 0.746
_exptl_absorpt_correction_T_min 0.661
_exptl_absorpt_correction_type multi-scan
_exptl_absorpt_process_details sadabs
_exptl_crystal_colour black
_exptl_crystal_density_diffrn 1.513
_exptl_crystal_description sheet
_exptl_crystal_F_000 3346
_exptl_crystal_size_max 0.220
_exptl_crystal_size_mid 0.180
_exptl_crystal_size_min 0.030
_platon_squeeze_details
; 
 In asymmetric unit of this data, there were disordered 
 anion and solvents (one triflate anion, two methanol, one 
 diethyl ether and one water molecules) which could not be 
 restrained properly. Therefore, SQUEEZE algorithm was used 
 to omit them. 
;
_refine_diff_density_max 2.314
_refine_diff_density_min -1.648
_refine_diff_density_rms 0.186
_refine_ls_extinction_method none
_refine_ls_goodness_of_fit_ref 1.045
_refine_ls_hydrogen_treatment constr
_refine_ls_matrix_type full
_refine_ls_number_parameters 1768
_refine_ls_number_reflns 25698
_refine_ls_number_restraints 302
_refine_ls_restrained_S_all 1.059
_refine_ls_R_factor_all 0.1846
_refine_ls_R_factor_gt 0.1064
_refine_ls_shift/su_max 0.003
_refine_ls_shift/su_mean 0.000
_refine_ls_structure_factor_coef Fsqd
_refine_ls_weighting_details 'w=1/[\s^2^(Fo^2^)+(0.2000P)^2^] where P=(Fo^2^+2Fc^2^)/3'
_refine_ls_weighting_scheme calc
_refine_ls_wR_factor_gt 0.2880
_refine_ls_wR_factor_ref 0.3474
_reflns_Friedel_coverage 0.000
_reflns_number_gt 11975
_reflns_number_total 25698
_reflns_threshold_expression 'I > 2\s(I)'
_cod_data_source_file ja6b11968_si_004.cif
_cod_data_source_block 4a'
_cod_depositor_comments 'Adding full bibliography for 4125454--4125461.cif.'
_cod_original_cell_volume 7177.4(16)
_cod_database_code 4125460
_shelx_shelxl_version_number 2014/7
_shelx_space_group_comment
; 
The symmetry employed for this shelxl refinement is uniquely defined 
by the following loop, which should always be used as a source of 
symmetry information in preference to the above space-group names. 
They are only intended as comments. 
;
_shelx_estimated_absorpt_t_min 0.886
_shelx_estimated_absorpt_t_max 0.983
_platon_squeeze_void_probe_radius 1.20

loop_
_space_group_symop_operation_xyz
'x, y, z'
'-x, -y, -z'

loop_
_atom_site_label
_atom_site_type_symbol
_atom_site_fract_x
_atom_site_fract_y
_atom_site_fract_z
_atom_site_U_iso_or_equiv
_atom_site_adp_type
_atom_site_occupancy
_atom_site_site_symmetry_order
_atom_site_calc_flag
_atom_site_refinement_flags_posn
_atom_site_refinement_flags_adp
_atom_site_refinement_flags_occupancy
_atom_site_disorder_assembly
_atom_site_disorder_group
Ru1 Ru 0.89842(5) 0.35783(4) 0.26492(5) 0.0451(3) Uani 1 1 d . . . . .
Ru2 Ru 1.15501(6) -0.22740(5) 0.25090(5) 0.0584(3) Uani 1 1 d . . . . .
Ru3 Ru 0.28568(5) 0.22856(4) 0.75525(5) 0.0468(3) Uani 1 1 d . . . . .
Ru4 Ru 0.57306(6) -0.36760(5) 0.78621(8) 0.0848(4) Uani 1 1 d . . . . .
N1 N 0.8914(4) 0.2696(4) 0.1934(4) 0.0374(18) Uani 1 1 d . . . . .
N2 N 1.0566(5) -0.0936(4) 0.1814(4) 0.048(2) Uani 1 1 d . . . . .
N3 N 0.2998(4) 0.1322(4) 0.6818(4) 0.0373(18) Uani 1 1 d . . . . .
N4 N 0.4840(5) -0.2410(4) 0.6998(5) 0.054(2) Uani 1 1 d . . . . .
N5 N 0.8111(4) 0.3198(5) 0.3445(5) 0.049(2) Uani 1 1 d . . . . .
N6 N 0.3801(4) 0.2412(4) 0.6741(4) 0.0349(18) Uani 1 1 d . . . . .
N7 N 1.0573(6) -0.2393(5) 0.3257(6) 0.072(3) Uani 1 1 d D . . . .
N8 N 0.6623(5) -0.3379(5) 0.7029(8) 0.076(4) Uani 1 1 d D . . . .
O1 O 0.9564(3) 0.2444(3) 0.2745(3) 0.0365(15) Uani 1 1 d . . . . .
O2 O 0.8589(4) 0.3429(3) 0.1949(4) 0.0452(16) Uani 1 1 d . . . . .
O3 O 0.8311(4) 0.3019(4) 0.1070(4) 0.0527(18) Uani 1 1 d . . . . .
O4 O 1.0072(4) -0.0677(4) 0.0889(4) 0.0555(19) Uani 1 1 d . . . . .
O5 O 1.0856(5) -0.1656(4) 0.1808(4) 0.064(2) Uani 1 1 d . . . . .
O6 O 1.1157(4) -0.1227(3) 0.2653(4) 0.0440(16) Uani 1 1 d . . . . .
O7 O 0.3496(4) 0.1162(3) 0.7719(3) 0.0438(16) Uani 1 1 d . . . . .
O8 O 0.2581(4) 0.2045(3) 0.6842(3) 0.0457(17) Uani 1 1 d . . . . .
O9 O 0.2498(4) 0.1548(4) 0.5905(4) 0.0500(17) Uani 1 1 d . . . . .
O10 O 0.4354(5) -0.2257(5) 0.6087(5) 0.076(3) Uani 1 1 d . . . . .
O11 O 0.5115(5) -0.3147(4) 0.7094(6) 0.082(3) Uani 1 1 d . . . . .
O12 O 0.5319(4) -0.2585(4) 0.7874(4) 0.062(2) Uani 1 1 d . . . . .
C1 C 0.9748(5) 0.1477(5) 0.2340(5) 0.031(2) Uani 1 1 d . . . . .
C2 C 0.9594(4) 0.1267(4) 0.1844(4) 0.0274(19) Uani 1 1 d . . . . .
C3 C 0.9109(5) 0.1766(5) 0.1403(5) 0.038(2) Uani 1 1 d . . . . .
C4 C 0.8974(6) 0.1564(6) 0.0924(5) 0.044(2) Uani 1 1 d . . . . .
H4 H 0.8657 0.1921 0.0609 0.053 Uiso 1 1 calc R U . . .
C5 C 0.9296(5) 0.0847(5) 0.0899(5) 0.039(2) Uani 1 1 d . . . . .
H5 H 0.9180 0.0704 0.0584 0.047 Uiso 1 1 calc R U . . .
C6 C 0.9799(5) 0.0321(5) 0.1341(4) 0.033(2) Uani 1 1 d . . . . .
C7 C 0.9936(5) 0.0519(4) 0.1821(5) 0.030(2) Uani 1 1 d . . . . .
C8 C 1.0414(5) 0.0014(5) 0.2289(5) 0.040(2) Uani 1 1 d . . . . .
C9 C 1.0561(6) 0.0216(5) 0.2766(5) 0.042(2) Uani 1 1 d . . . . .
H9 H 1.0876 -0.0138 0.3083 0.051 Uiso 1 1 calc R U . . .
C10 C 1.0237(5) 0.0947(5) 0.2772(6) 0.042(2) Uani 1 1 d . . . . .
H10 H 1.0355 0.1090 0.3086 0.051 Uiso 1 1 calc R U . . .
C11 C 0.9411(5) 0.2236(5) 0.2358(5) 0.036(2) Uani 1 1 d . . . . .
C12 C 0.8734(5) 0.2547(5) 0.1420(5) 0.039(2) Uani 1 1 d . . . . .
C13 C 1.0139(6) -0.0450(5) 0.1304(5) 0.043(2) Uani 1 1 d . . . . .
C14 C 1.0742(6) -0.0761(5) 0.2267(5) 0.041(2) Uani 1 1 d . . . . .
C15 C 0.3851(5) 0.0114(5) 0.7315(5) 0.034(2) Uani 1 1 d . . . . .
C16 C 0.3755(5) -0.0159(5) 0.6843(5) 0.034(2) Uani 1 1 d . . . . .
C17 C 0.3293(5) 0.0319(5) 0.6355(5) 0.033(2) Uani 1 1 d . . . . .
C18 C 0.3244(5) 0.0011(6) 0.5906(5) 0.043(2) Uani 1 1 d . . . . .
H18 H 0.2959 0.0322 0.5553 0.052 Uiso 1 1 calc R U . . .
C19 C 0.3594(5) -0.0737(6) 0.5945(5) 0.044(3) Uani 1 1 d D . . . .
H19 H 0.3519 -0.0932 0.5647 0.053 Uiso 1 1 calc R U . . .
C20 C 0.4038(5) -0.1175(5) 0.6411(5) 0.039(2) Uani 1 1 d D . . . .
C21 C 0.4136(5) -0.0902(5) 0.6876(5) 0.035(2) Uani 1 1 d . . . . .
C22 C 0.4568(6) -0.1351(5) 0.7378(5) 0.043(2) Uani 1 1 d . . . . .
C23 C 0.4677(5) -0.1101(5) 0.7833(5) 0.045(2) Uani 1 1 d . . . . .
H23 H 0.4987 -0.1422 0.8163 0.054 Uiso 1 1 calc R U . . .
C24 C 0.4302(6) -0.0326(5) 0.7791(5) 0.046(3) Uani 1 1 d . . . . .
H24 H 0.4368 -0.0126 0.8091 0.056 Uiso 1 1 calc R U . . .
C25 C 0.3449(5) 0.0887(5) 0.7291(5) 0.036(2) Uani 1 1 d . . . . .
C26 C 0.2904(5) 0.1093(5) 0.6319(5) 0.034(2) Uani 1 1 d . . . . .
C27 C 0.4406(6) -0.1975(6) 0.6465(6) 0.049(3) Uani 1 1 d . . . . .
C28 C 0.4958(6) -0.2179(6) 0.7432(6) 0.047(3) Uani 1 1 d . . . . .
C29 C 0.7412(7) 0.3517(8) 0.3340(7) 0.073(4) Uani 1 1 d . . . . .
H29 H 0.7318 0.3872 0.2903 0.087 Uiso 1 1 calc R U . . .
C30 C 0.6811(6) 0.3336(7) 0.3866(7) 0.066(3) Uani 1 1 d . . . . .
H30 H 0.6310 0.3561 0.3789 0.080 Uiso 1 1 calc R U . . .
C31 C 0.6968(7) 0.2800(8) 0.4528(7) 0.070(4) Uani 1 1 d . . . . .
C32 C 0.7668(7) 0.2504(8) 0.4598(7) 0.072(4) Uani 1 1 d . . . . .
H32 H 0.7773 0.2161 0.5036 0.087 Uiso 1 1 calc R U . . .
C33 C 0.8294(7) 0.2669(7) 0.4045(6) 0.062(3) Uani 1 1 d . . . . .
H33 H 0.8802 0.2422 0.4099 0.075 Uiso 1 1 calc R U . . .
C34 C 0.6354(6) 0.2635(7) 0.5089(7) 0.065(3) Uani 1 1 d D . . . .
H34 H 0.6481 0.2319 0.5529 0.078 Uiso 1 1 calc R U . . .
C35 C 0.5647(6) 0.2865(7) 0.5067(6) 0.063(3) Uani 1 1 d D . . . .
H35 H 0.5514 0.3179 0.4629 0.075 Uiso 1 1 calc R U . . .
C36 C 0.4485(6) 0.2138(7) 0.6855(6) 0.052(3) Uani 1 1 d . . . . .
H36 H 0.4553 0.1853 0.7321 0.063 Uiso 1 1 calc R U . . .
C37 C 0.5112(6) 0.2237(7) 0.6339(7) 0.065(3) Uani 1 1 d . . . . .
H37 H 0.5600 0.2002 0.6445 0.079 Uiso 1 1 calc R U . . .
C38 C 0.5026(6) 0.2686(6) 0.5658(6) 0.049(3) Uani 1 1 d . . . . .
C39 C 0.4311(6) 0.2955(6) 0.5530(6) 0.052(3) Uani 1 1 d . . . . .
H39 H 0.4227 0.3250 0.5071 0.063 Uiso 1 1 calc R U . . .
C40 C 0.3708(6) 0.2795(6) 0.6075(6) 0.052(3) Uani 1 1 d . . . . .
H40 H 0.3225 0.2960 0.5972 0.063 Uiso 1 1 calc R U . . .
C41 C 1.0375(7) -0.2203(8) 0.3850(7) 0.080(4) Uani 1 1 d D . . . .
H41 H 1.0657 -0.1976 0.3917 0.095 Uiso 1 1 calc R U . . .
C42 C 0.9742(9) -0.2340(9) 0.4384(8) 0.107(6) Uani 1 1 d D . . . .
H42 H 0.9610 -0.2214 0.4811 0.128 Uiso 1 1 calc R U . . .
C43 C 0.9301(8) -0.2667(7) 0.4285(9) 0.078(4) Uani 1 1 d D . . . .
C44 C 0.9525(11) -0.2789(9) 0.3638(10) 0.108(5) Uani 1 1 d D . . . .
H44 H 0.9249 -0.2988 0.3526 0.130 Uiso 1 1 calc R U . . .
C45 C 1.0110(11) -0.2639(8) 0.3165(7) 0.096(5) Uani 1 1 d . . . . .
H45 H 1.0214 -0.2714 0.2716 0.115 Uiso 1 1 calc R U . . .
C46 C 0.8664(9) -0.2848(7) 0.4810(9) 0.096(5) Uani 1 1 d D . . . .
H46 H 0.8388 -0.3029 0.4675 0.115 Uiso 1 1 calc R U . . .
C47 C 0.8435(10) -0.2782(9) 0.5454(10) 0.107(6) Uani 1 1 d D U . . .
H47 H 0.8702 -0.2602 0.5600 0.128 Uiso 1 1 calc R U . . .
C48 C 0.7009(7) -0.3067(7) 0.7128(9) 0.088(5) Uani 1 1 d . U . . .
H48 H 0.6878 -0.2961 0.7566 0.105 Uiso 1 1 calc R U . . .
C49 C 0.7578(8) -0.2898(7) 0.6628(11) 0.096(5) Uani 1 1 d . . . . .
H49 H 0.7864 -0.2709 0.6740 0.115 Uiso 1 1 calc R U . . .
C50 C 0.7783(8) -0.2977(9) 0.5962(10) 0.088(5) Uani 1 1 d D . . . .
C51 C 0.7341(9) -0.3301(7) 0.5868(10) 0.097(5) Uani 1 1 d D . . . .
H51 H 0.7456 -0.3413 0.5436 0.116 Uiso 1 1 calc R U . . .
C52 C 0.6767(8) -0.3446(8) 0.6385(10) 0.096(5) Uani 1 1 d D . . . .
H52 H 0.6444 -0.3606 0.6290 0.115 Uiso 1 1 calc R U . . .
C53 C 0.9091(7) 0.4613(6) 0.1904(6) 0.056(3) Uani 1 1 d . . . . .
C54 C 0.8527(6) 0.4752(6) 0.2547(7) 0.053(3) Uani 1 1 d . . . . .
H54 H 0.7984 0.5032 0.2523 0.063 Uiso 1 1 calc R U . . .
C55 C 0.8719(8) 0.4372(7) 0.3207(8) 0.075(4) Uani 1 1 d . . . . .
H55 H 0.8306 0.4384 0.3645 0.090 Uiso 1 1 calc R U . . .
C56 C 0.9483(8) 0.3828(7) 0.3261(8) 0.070(4) Uani 1 1 d . . . . .
C57 C 0.9972(6) 0.3747(6) 0.2626(7) 0.057(3) Uani 1 1 d . . . . .
H57 H 1.0435 0.3297 0.2662 0.069 Uiso 1 1 calc R U . . .
C58 C 0.9848(6) 0.4093(6) 0.1978(6) 0.048(3) Uani 1 1 d . . . . .
H58 H 1.0217 0.3912 0.1567 0.058 Uiso 1 1 calc R U . . .
C59 C 0.8840(8) 0.5033(7) 0.1221(7) 0.064(3) Uani 1 1 d . . . . .
H59 H 0.8283 0.5156 0.1297 0.077 Uiso 1 1 calc R U . . .
C60 C 0.9039(9) 0.5731(7) 0.0911(8) 0.090(5) Uani 1 1 d . . . . .
H60A H 0.9508 0.5638 0.1034 0.134 Uiso 1 1 calc R U . . .
H60B H 0.8628 0.6123 0.1104 0.134 Uiso 1 1 calc R U . . .
H60C H 0.9110 0.5883 0.0395 0.134 Uiso 1 1 calc R U . . .
C61 C 0.9256(14) 0.4592(16) 0.0723(12) 0.186(13) Uani 1 1 d . . . . .
H61A H 0.9742 0.4670 0.0481 0.280 Uiso 1 1 calc R U . . .
H61B H 0.8960 0.4738 0.0373 0.280 Uiso 1 1 calc R U . . .
H61C H 0.9347 0.4071 0.0979 0.280 Uiso 1 1 calc R U . . .
C62 C 0.9661(11) 0.3430(8) 0.3965(9) 0.107(6) Uani 1 1 d . . . . .
H62A H 1.0045 0.2945 0.3956 0.161 Uiso 1 1 calc R U . . .
H62B H 0.9201 0.3372 0.4315 0.161 Uiso 1 1 calc R U . . .
H62C H 0.9855 0.3710 0.4094 0.161 Uiso 1 1 calc R U . . .
C63 C 1.2385(7) -0.2846(6) 0.1719(6) 0.062(3) Uani 1 1 d D . . . .
C64 C 1.2647(10) -0.2420(9) 0.1829(7) 0.093(5) Uani 1 1 d . . . . .
H64 H 1.2725 -0.1987 0.1427 0.112 Uiso 1 1 calc R U . . .
C65 C 1.2683(9) -0.2458(10) 0.2501(11) 0.105(6) Uani 1 1 d . . . . .
H65 H 1.2809 -0.2077 0.2564 0.126 Uiso 1 1 calc R U . . .
C66 C 1.2419(10) -0.2996(11) 0.3115(8) 0.101(5) Uani 1 1 d D U . . .
C67 C 1.2134(8) -0.3434(6) 0.2995(8) 0.090(5) Uani 1 1 d . U . . .
H67 H 1.1845 -0.3725 0.3405 0.108 Uiso 1 1 calc R U . . .
C68 C 1.2111(8) -0.3341(6) 0.2324(7) 0.074(4) Uani 1 1 d . U . . .
H68 H 1.1793 -0.3566 0.2268 0.089 Uiso 1 1 calc R U . . .
C69 C 1.2271(10) -0.2729(8) 0.0967(7) 0.103(5) Uani 1 1 d D U . . .
H69 H 1.1830 -0.2876 0.1042 0.124 Uiso 1 1 calc R U . . .
C70 C 1.2120(11) -0.1950(10) 0.0499(10) 0.140(8) Uani 1 1 d D . . . .
H70A H 1.2585 -0.1908 0.0148 0.210 Uiso 1 1 calc R U . . .
H70B H 1.1957 -0.1616 0.0788 0.210 Uiso 1 1 calc R U . . .
H70C H 1.1722 -0.1820 0.0256 0.210 Uiso 1 1 calc R U . . .
C71 C 1.2997(12) -0.3302(10) 0.0672(9) 0.145(8) Uani 1 1 d D U . . .
H71A H 1.2962 -0.3308 0.0220 0.218 Uiso 1 1 calc R U . . .
H71B H 1.3053 -0.3790 0.1010 0.218 Uiso 1 1 calc R U . . .
H71C H 1.3438 -0.3170 0.0598 0.218 Uiso 1 1 calc R U . . .
C72 C 1.2370(13) -0.2977(14) 0.3865(9) 0.166(10) Uani 1 1 d D U . . .
H72A H 1.2640 -0.2663 0.3821 0.248 Uiso 1 1 calc R U . . .
H72B H 1.2601 -0.3476 0.4149 0.248 Uiso 1 1 calc R U . . .
H72C H 1.1838 -0.2778 0.4096 0.248 Uiso 1 1 calc R U . . .
C73 C 0.2801(7) 0.2357(8) 0.8597(7) 0.072(4) Uani 1 1 d . . . . .
C74 C 0.2945(6) 0.2986(6) 0.8057(6) 0.056(3) Uani 1 1 d . . . . .
H74 H 0.3446 0.3040 0.7958 0.068 Uiso 1 1 calc R U . . .
C75 C 0.2479(7) 0.3427(6) 0.7547(6) 0.062(4) Uani 1 1 d . . . . .
H75 H 0.2651 0.3790 0.7114 0.075 Uiso 1 1 calc R U . . .
C76 C 0.1838(7) 0.3260(7) 0.7598(8) 0.074(4) Uani 1 1 d . U . . .
C77 C 0.1676(7) 0.2670(8) 0.8157(8) 0.083(4) Uani 1 1 d D U . . .
H77 H 0.1300 0.2488 0.8137 0.099 Uiso 1 1 calc R U . . .
C78 C 0.2152(7) 0.2225(7) 0.8611(6) 0.066(4) Uani 1 1 d D U . . .
H78 H 0.2095 0.1740 0.8910 0.079 Uiso 1 1 calc R U . . .
C79 C 0.3337(10) 0.1898(9) 0.9104(6) 0.092(5) Uani 1 1 d . U . . .
H79 H 0.3856 0.1920 0.8858 0.110 Uiso 1 1 calc R U . . .
C80 C 0.3379(11) 0.1138(9) 0.9433(8) 0.117(6) Uani 1 1 d . . . . .
H80A H 0.3360 0.1008 0.9938 0.175 Uiso 1 1 calc R U . . .
H80B H 0.3854 0.0818 0.9208 0.175 Uiso 1 1 calc R U . . .
H80C H 0.2950 0.1073 0.9373 0.175 Uiso 1 1 calc R U . . .
C81 C 0.2971(13) 0.2330(15) 0.9724(10) 0.170(10) Uani 1 1 d . U . . .
H81A H 0.3350 0.2486 0.9757 0.254 Uiso 1 1 calc R U . . .
H81B H 0.2817 0.1998 1.0179 0.254 Uiso 1 1 calc R U . . .
H81C H 0.2529 0.2762 0.9603 0.254 Uiso 1 1 calc R U . . .
C82 C 0.1388(10) 0.3728(10) 0.7014(11) 0.126(7) Uani 1 1 d . . . . .
H82A H 0.1170 0.3430 0.6940 0.189 Uiso 1 1 calc R U . . .
H82B H 0.1727 0.3898 0.6573 0.189 Uiso 1 1 calc R U . . .
H82C H 0.0981 0.4153 0.7156 0.189 Uiso 1 1 calc R U . . .
C83 C 0.5637(8) -0.4063(8) 0.9010(9) 0.086(5) Uani 1 1 d . . . . .
C84 C 0.5026(9) -0.4098(7) 0.8848(8) 0.088(5) Uani 1 1 d . . . . .
H84 H 0.4490 -0.3795 0.9010 0.106 Uiso 1 1 calc R U . . .
C85 C 0.5222(10) -0.4520(7) 0.8374(10) 0.108(6) Uani 1 1 d . . . . .
H85 H 0.4805 -0.4473 0.8183 0.129 Uiso 1 1 calc R U . . .
C86 C 0.5964(11) -0.4841(8) 0.8032(10) 0.102(5) Uani 1 1 d . U . . .
C87 C 0.6545(11) -0.4774(8) 0.8208(11) 0.107(6) Uani 1 1 d . U . . .
H87 H 0.7064 -0.4903 0.7900 0.128 Uiso 1 1 calc R U . . .
C88 C 0.6406(8) -0.4414(10) 0.8661(10) 0.106(7) Uani 1 1 d . . . . .
H88 H 0.6824 -0.4289 0.8682 0.128 Uiso 1 1 calc R U . . .
C89 C 0.5484(13) -0.3637(11) 0.9479(8) 0.127(8) Uani 1 1 d D . . . .
H89 H 0.5043 -0.3188 0.9345 0.152 Uiso 1 1 calc R U . . .
C90 C 0.6071(12) -0.3346(13) 0.9423(13) 0.178(11) Uani 1 1 d D U . . .
H90A H 0.6467 -0.3741 0.9662 0.267 Uiso 1 1 calc R U . . .
H90B H 0.5835 -0.2945 0.9647 0.267 Uiso 1 1 calc R U . . .
H90C H 0.6295 -0.3161 0.8923 0.267 Uiso 1 1 calc R U . . .
C91 C 0.5171(12) -0.4044(12) 1.0250(10) 0.171(10) Uani 1 1 d D U . . .
H91A H 0.5051 -0.4447 1.0243 0.257 Uiso 1 1 calc R U . . .
H91B H 0.4712 -0.3697 1.0461 0.257 Uiso 1 1 calc R U . . .
H91C H 0.5554 -0.4243 1.0530 0.257 Uiso 1 1 calc R U . . .
C92 C 0.6105(17) -0.5227(13) 0.7508(13) 0.197(13) Uani 1 1 d . U . . .
H92A H 0.6650 -0.5420 0.7317 0.295 Uiso 1 1 calc R U . . .
H92B H 0.5906 -0.5633 0.7740 0.295 Uiso 1 1 calc R U . . .
H92C H 0.5850 -0.4880 0.7122 0.295 Uiso 1 1 calc R U . . .
S1 S 0.7856(3) 0.5176(3) 0.5043(3) 0.0701(16) Uani 0.683(6) 1 d D . P A 1
O13 O 0.7859(10) 0.4759(12) 0.4675(11) 0.118(7) Uani 0.683(6) 1 d D U P A 1
O14 O 0.7499(7) 0.5045(7) 0.5777(5) 0.070(3) Uani 0.683(6) 1 d D . P A 1
O15 O 0.7624(8) 0.5963(7) 0.4677(7) 0.093(5) Uani 0.683(6) 1 d D . P A 1
C93 C 0.8833(10) 0.4911(9) 0.5039(11) 0.062(5) Uani 0.683(6) 1 d . . P A 1
F1 F 0.8945(7) 0.5312(7) 0.5314(7) 0.101(4) Uani 0.683(6) 1 d . . P A 1
F2 F 0.9077(7) 0.4252(6) 0.5416(6) 0.103(4) Uani 0.683(6) 1 d . . P A 1
F3 F 0.9227(7) 0.5002(7) 0.4396(6) 0.099(4) Uani 0.683(6) 1 d . . P A 1
S1' S 0.7047(14) 0.5036(11) 0.4868(10) 0.146(8) Uani 0.317(6) 1 d D . P A 2
O13' O 0.766(3) 0.437(3) 0.505(3) 0.17(2) Uani 0.317(6) 1 d D U P A 2
O14' O 0.6992(18) 0.5337(18) 0.4108(15) 0.169(17) Uani 0.317(6) 1 d D U P A 2
O15' O 0.694(3) 0.546(2) 0.532(2) 0.153(17) Uani 0.317(6) 1 d D U P A 2
C93' C 0.6166(15) 0.4790(15) 0.5149(16) 0.086(13) Uani 0.317(6) 1 d D U P A 2
F1' F 0.5523(14) 0.5372(12) 0.5074(17) 0.133(12) Uani 0.317(6) 1 d D U P A 2
F2' F 0.614(2) 0.445(2) 0.475(2) 0.202(19) Uani 0.317(6) 1 d D U P A 2
F3' F 0.590(2) 0.4457(17) 0.5812(14) 0.172(16) Uani 0.317(6) 1 d D U P A 2
F4 F 0.1592(7) 0.4988(7) 0.3040(6) 0.149(4) Uani 1 1 d D U . . .
F5 F 0.0477(10) 0.5606(12) 0.3057(13) 0.270(9) Uani 1 1 d . U . . .
F6 F 0.0780(9) 0.4501(9) 0.3184(9) 0.210(7) Uani 1 1 d . U . . .
F7 F 0.4754(10) 0.9308(8) 0.0165(7) 0.194(7) Uani 1 1 d D . . . .
F8 F 0.5046(9) 0.8858(10) -0.0678(8) 0.198(6) Uani 1 1 d D . . . .
F9 F 0.3932(10) 0.9414(9) -0.0344(9) 0.236(9) Uani 1 1 d D . . . .
O16 O 0.0478(9) 0.5376(8) 0.1791(10) 0.191(8) Uani 1 1 d D U . . .
O17 O 0.1367(13) 0.5916(10) 0.1664(9) 0.216(9) Uani 1 1 d D . . . .
O18 O 0.1807(9) 0.4566(7) 0.1824(10) 0.181(7) Uani 1 1 d D . . . .
O19 O 0.5102(8) 0.7720(9) 0.0742(11) 0.194(7) Uani 1 1 d D . . . .
O20 O 0.3823(9) 0.8491(10) 0.1164(11) 0.263(14) Uani 1 1 d D . . . .
O21 O 0.4046(12) 0.8078(15) 0.0176(11) 0.238(11) Uani 1 1 d D . . . .
O28 O 0.4718(8) 0.5955(8) 0.6712(8) 0.144(5) Uani 1 1 d . . . . .
O25 O 0.4209(9) 0.8879(8) 0.2115(9) 0.163(6) Uani 1 1 d D . . . .
O26 O 0.1842(8) 0.3499(8) 0.1455(11) 0.160(6) Uani 1 1 d . . . . .
O27 O 0.2547(9) 0.2107(9) 0.2209(8) 0.153(5) Uani 1 1 d . . . . .
S2 S 0.1172(4) 0.5300(3) 0.1903(4) 0.149(2) Uani 1 1 d D . . . .
S3 S 0.4380(3) 0.8163(3) 0.0576(5) 0.146(2) Uani 1 1 d D . . . .
C94 C 0.1009(9) 0.5034(10) 0.2879(12) 0.113(6) Uani 1 1 d D U . . .
C95 C 0.4563(11) 0.8908(11) -0.0070(10) 0.147(8) Uani 1 1 d D U . . .
C97 C 0.4883(7) 0.0935(6) 0.5559(7) 0.067(4) Uani 1 1 d . . . . .
H97 H 0.4927 0.1183 0.5829 0.080 Uiso 1 1 calc R U . . .
C98 C 0.4398(7) 0.1330(7) 0.5064(8) 0.076(4) Uani 1 1 d . . . . .
H98 H 0.4103 0.1835 0.5020 0.091 Uiso 1 1 calc R U . . .
C99 C 0.4364(7) 0.0963(7) 0.4642(7) 0.066(3) Uani 1 1 d . . . . .
C100 C 0.3887(7) 0.1329(7) 0.4177(7) 0.067(4) Uani 1 1 d . . . . .
H100 H 0.3606 0.1838 0.4123 0.081 Uiso 1 1 calc R U . . .
C101 C 0.3806(10) 0.0985(13) 0.3796(8) 0.113(7) Uani 1 1 d . . . . .
H101 H 0.3472 0.1250 0.3481 0.135 Uiso 1 1 calc R U . . .
C102 C 0.4234(7) 0.0210(7) 0.3870(6) 0.064(3) Uani 1 1 d . . . . .
H102 H 0.4194 -0.0032 0.3592 0.077 Uiso 1 1 calc R U . . .
C103 C 0.4710(6) -0.0183(7) 0.4357(6) 0.059(3) Uani 1 1 d . . . . .
C104 C 0.4771(6) 0.0180(6) 0.4743(6) 0.054(3) Uani 1 1 d . . . . .
C105 C 0.0789(6) 0.1387(6) -0.0149(7) 0.054(3) Uani 1 1 d . . . . .
C106 C 0.1112(8) 0.0687(10) -0.0189(10) 0.100(6) Uani 1 1 d . . . . .
H106 H 0.1002 0.0545 -0.0510 0.120 Uiso 1 1 calc R U . . .
C107 C 0.1610(7) 0.0174(7) 0.0249(9) 0.074(4) Uani 1 1 d . . . . .
H107 H 0.1835 -0.0321 0.0229 0.089 Uiso 1 1 calc R U . . .
C108 C 0.1782(7) 0.0378(8) 0.0715(8) 0.075(4) Uani 1 1 d . . . . .
C109 C 0.2264(9) -0.0111(9) 0.1181(11) 0.102(6) Uani 1 1 d D . . . .
H109 H 0.2529 -0.0601 0.1150 0.122 Uiso 1 1 calc R U . . .
C110 C 0.2365(9) 0.0083(11) 0.1663(10) 0.106(6) Uani 1 1 d D . . . .
H110 H 0.2670 -0.0287 0.1983 0.127 Uiso 1 1 calc R U . . .
C111 C 0.2051(9) 0.0798(13) 0.1731(10) 0.120(7) Uani 1 1 d D . . . .
H111 H 0.2155 0.0925 0.2066 0.144 Uiso 1 1 calc R U . . .
C112 C 0.1581(7) 0.1307(8) 0.1281(7) 0.071(4) Uani 1 1 d D . . . .
C113 C 0.1213(8) 0.2050(9) 0.1303(8) 0.081(4) Uani 1 1 d . . . . .
H113 H 0.1305 0.2199 0.1628 0.097 Uiso 1 1 calc R U . . .
C114 C 0.0717(7) 0.2569(7) 0.0860(6) 0.061(3) Uani 1 1 d . . . . .
H114 H 0.0482 0.3063 0.0886 0.073 Uiso 1 1 calc R U . . .
C115 C 0.0569(6) 0.2357(6) 0.0379(6) 0.050(3) Uani 1 1 d . . . . .
C116 C 0.0060(8) 0.2859(7) -0.0106(7) 0.077(4) Uani 1 1 d . . . . .
H116 H -0.0177 0.3361 -0.0107 0.092 Uiso 1 1 calc R U . . .
C117 C -0.0085(7) 0.2632(7) -0.0554(7) 0.066(3) Uani 1 1 d . . . . .
H117 H -0.0422 0.2969 -0.0857 0.079 Uiso 1 1 calc R U . . .
C118 C 0.0269(7) 0.1894(7) -0.0562(6) 0.061(3) Uani 1 1 d . . . . .
H118 H 0.0149 0.1735 -0.0861 0.073 Uiso 1 1 calc R U . . .
C119 C 0.0931(6) 0.1595(6) 0.0351(7) 0.057(3) Uani 1 1 d . . . . .
C120 C 0.1449(7) 0.1098(7) 0.0778(7) 0.061(3) Uani 1 1 d . . . . .
C121 C 0.1929(11) 0.9102(14) 0.6938(14) 0.145(8) Uani 1 1 d D U . . .
C122 C 0.2285(11) 0.8325(11) 0.6988(11) 0.111(7) Uani 1 1 d D . . . .
H122 H 0.2213 0.8118 0.6698 0.133 Uiso 1 1 calc R U . . .
C123 C 0.2728(12) 0.7905(15) 0.7470(10) 0.139(10) Uani 1 1 d D . . . .
H123 H 0.2972 0.7401 0.7480 0.167 Uiso 1 1 calc R U . . .
C124 C 0.2876(11) 0.8115(12) 0.7961(11) 0.140(8) Uani 1 1 d D U . . .
C125 C 0.3285(10) 0.7595(13) 0.8463(11) 0.127(7) Uani 1 1 d D U . . .
H125 H 0.3519 0.7081 0.8517 0.153 Uiso 1 1 calc R U . . .
C126 C 0.3283(13) 0.7981(14) 0.8867(13) 0.161(9) Uani 1 1 d D U . . .
H126 H 0.3568 0.7678 0.9221 0.193 Uiso 1 1 calc R U . . .
C127 C 0.2955(10) 0.8718(12) 0.8874(12) 0.122(6) Uani 1 1 d D U . . .
H127 H 0.3010 0.8878 0.9213 0.147 Uiso 1 1 calc R U . . .
C128 C 0.2571(12) 0.9171(15) 0.8391(11) 0.151(9) Uani 1 1 d D U . . .
C129 C 0.2255(13) 0.9866(15) 0.8330(12) 0.149(9) Uani 1 1 d D U . . .
H129 H 0.2352 1.0032 0.8639 0.179 Uiso 1 1 calc R U . . .
C130 C 0.1784(10) 1.0416(11) 0.7869(10) 0.124(8) Uani 1 1 d D . . . .
H130 H 0.1550 1.0916 0.7874 0.149 Uiso 1 1 calc R U . . .
C131 C 0.1704(9) 1.0133(9) 0.7403(11) 0.122(6) Uani 1 1 d D U . . .
C132 C 0.1232(9) 1.0662(10) 0.6995(10) 0.115(6) Uani 1 1 d D U . . .
H132 H 0.0970 1.1159 0.7005 0.138 Uiso 1 1 calc R U . . .
C133 C 0.1209(15) 1.0321(16) 0.6548(14) 0.179(11) Uani 1 1 d D U . . .
H133 H 0.0920 1.0659 0.6204 0.215 Uiso 1 1 calc R U . . .
C134 C 0.1514(13) 0.9586(17) 0.6483(11) 0.155(11) Uani 1 1 d D . . . .
H134 H 0.1423 0.9461 0.6139 0.185 Uiso 1 1 calc R U . . .
C135 C 0.2053(7) 0.9374(7) 0.7497(8) 0.077(4) Uani 1 1 d D . . . .
C136 C 0.2490(10) 0.8822(11) 0.7910(11) 0.117(6) Uani 1 1 d D U . . .
C137 C 0.4390(13) 0.9558(13) 0.1791(14) 0.149(9) Uani 1 1 d D . . . .
C138 C 0.176(2) 0.382(2) 0.0769(14) 0.233(18) Uani 1 1 d . . . . .
C139 C 0.3258(11) 0.1664(12) 0.1889(13) 0.136(8) Uani 1 1 d . . . . .

loop_
_atom_site_aniso_label
_atom_site_aniso_U_11
_atom_site_aniso_U_22
_atom_site_aniso_U_33
_atom_site_aniso_U_23
_atom_site_aniso_U_13
_atom_site_aniso_U_12
Ru1 0.0433(5) 0.0324(5) 0.0631(6) -0.0259(4) 0.0078(4) -0.0201(4)
Ru2 0.0889(7) 0.0255(5) 0.0590(6) -0.0102(4) -0.0244(5) -0.0130(5)
Ru3 0.0484(5) 0.0336(5) 0.0548(6) -0.0237(4) 0.0150(4) -0.0214(4)
Ru4 0.0604(6) 0.0236(5) 0.1414(11) -0.0097(6) -0.0067(7) -0.0124(5)
N1 0.043(4) 0.025(4) 0.052(5) -0.012(4) -0.009(4) -0.019(4)
N2 0.082(6) 0.016(4) 0.056(5) -0.012(4) -0.026(5) -0.016(4)
N3 0.036(4) 0.026(4) 0.040(5) -0.011(3) -0.007(4) -0.002(3)
N4 0.059(6) 0.021(4) 0.080(7) -0.022(5) 0.003(5) -0.019(4)
N5 0.029(4) 0.036(5) 0.081(7) -0.034(5) 0.001(4) -0.005(4)
N6 0.028(4) 0.027(4) 0.046(5) -0.017(4) -0.006(4) -0.003(3)
N7 0.086(8) 0.031(5) 0.081(8) -0.018(5) -0.011(6) -0.006(5)
N8 0.030(5) 0.027(5) 0.140(11) -0.030(6) 0.008(6) 0.003(4)
O1 0.034(3) 0.026(3) 0.054(4) -0.021(3) -0.010(3) -0.006(3)
O2 0.046(4) 0.030(4) 0.057(4) -0.005(3) -0.009(3) -0.018(3)
O3 0.059(5) 0.032(4) 0.066(5) 0.003(3) -0.020(4) -0.023(4)
O4 0.082(5) 0.041(4) 0.057(5) -0.017(4) -0.026(4) -0.022(4)
O5 0.109(6) 0.032(4) 0.064(5) -0.019(4) -0.043(5) -0.012(4)
O6 0.058(4) 0.026(4) 0.051(4) -0.015(3) -0.013(4) -0.012(3)
O7 0.047(4) 0.032(4) 0.049(4) -0.023(3) 0.003(3) -0.011(3)
O8 0.052(4) 0.025(3) 0.051(4) -0.019(3) 0.005(3) -0.011(3)
O9 0.055(4) 0.039(4) 0.055(4) -0.005(3) -0.025(4) -0.011(3)
O10 0.079(6) 0.065(5) 0.103(7) -0.055(5) 0.011(5) -0.037(5)
O11 0.066(5) 0.036(4) 0.147(9) -0.038(5) -0.007(5) -0.021(4)
O12 0.058(5) 0.025(4) 0.082(6) 0.001(4) -0.019(4) -0.008(3)
C1 0.027(4) 0.031(5) 0.035(5) -0.012(4) 0.000(4) -0.014(4)
C2 0.023(4) 0.020(4) 0.033(5) -0.003(4) -0.002(4) -0.010(4)
C3 0.036(5) 0.030(5) 0.050(6) -0.016(4) 0.003(5) -0.017(4)
C4 0.051(6) 0.050(6) 0.039(6) -0.011(5) -0.009(5) -0.025(5)
C5 0.050(6) 0.042(6) 0.037(5) -0.011(4) -0.007(5) -0.029(5)
C6 0.040(5) 0.035(5) 0.027(5) -0.012(4) -0.002(4) -0.017(4)
C7 0.031(5) 0.022(4) 0.040(5) -0.007(4) -0.007(4) -0.014(4)
C8 0.044(6) 0.034(5) 0.047(6) -0.010(5) -0.007(5) -0.022(5)
C9 0.058(6) 0.026(5) 0.046(6) -0.010(4) -0.018(5) -0.012(5)
C10 0.040(5) 0.024(5) 0.069(7) -0.024(5) -0.016(5) -0.003(4)
C11 0.032(5) 0.024(5) 0.046(6) -0.008(4) 0.005(4) -0.015(4)
C12 0.029(5) 0.021(5) 0.055(6) -0.008(4) -0.008(5) -0.002(4)
C13 0.060(6) 0.039(6) 0.036(6) -0.010(5) -0.002(5) -0.031(5)
C14 0.066(7) 0.022(5) 0.039(6) -0.005(4) -0.015(5) -0.018(5)
C15 0.040(5) 0.020(4) 0.032(5) -0.006(4) -0.004(4) -0.005(4)
C16 0.029(5) 0.027(5) 0.036(5) -0.010(4) 0.004(4) -0.008(4)
C17 0.028(5) 0.031(5) 0.041(5) -0.016(4) 0.002(4) -0.013(4)
C18 0.039(5) 0.055(7) 0.037(6) -0.012(5) 0.001(4) -0.026(5)
C19 0.038(5) 0.057(7) 0.053(6) -0.031(5) 0.003(5) -0.027(5)
C20 0.032(5) 0.036(5) 0.046(6) -0.022(5) 0.009(5) -0.013(4)
C21 0.029(5) 0.022(5) 0.046(6) -0.011(4) -0.001(4) -0.007(4)
C22 0.051(6) 0.026(5) 0.051(6) -0.014(5) -0.002(5) -0.018(5)
C23 0.045(6) 0.036(6) 0.045(6) -0.004(5) -0.007(5) -0.014(5)
C24 0.060(6) 0.035(5) 0.038(6) -0.014(5) 0.013(5) -0.025(5)
C25 0.033(5) 0.025(5) 0.034(5) -0.001(4) 0.003(4) -0.010(4)
C26 0.030(5) 0.035(5) 0.032(5) -0.014(4) 0.009(4) -0.016(4)
C27 0.045(6) 0.033(6) 0.067(7) -0.028(6) 0.014(5) -0.020(5)
C28 0.050(6) 0.030(6) 0.051(7) -0.004(5) 0.002(5) -0.022(5)
C29 0.055(8) 0.082(10) 0.076(9) -0.029(7) 0.008(7) -0.031(7)
C30 0.039(6) 0.073(9) 0.079(9) -0.026(7) -0.003(6) -0.015(6)
C31 0.061(8) 0.092(10) 0.073(9) -0.041(8) 0.013(7) -0.046(8)
C32 0.070(9) 0.098(10) 0.071(9) -0.042(8) 0.010(7) -0.051(8)
C33 0.061(7) 0.070(8) 0.065(8) -0.020(7) -0.006(6) -0.036(7)
C34 0.060(8) 0.081(9) 0.060(8) -0.027(7) 0.003(6) -0.035(7)
C35 0.062(8) 0.082(9) 0.061(8) -0.038(7) 0.016(6) -0.047(7)
C36 0.041(6) 0.076(8) 0.044(6) -0.023(6) 0.008(5) -0.032(6)
C37 0.042(6) 0.078(9) 0.084(10) -0.040(8) -0.004(6) -0.020(6)
C38 0.054(7) 0.040(6) 0.047(7) -0.012(5) 0.009(5) -0.025(5)
C39 0.056(7) 0.043(6) 0.054(7) -0.013(5) 0.003(6) -0.026(5)
C40 0.049(6) 0.040(6) 0.073(8) -0.029(6) -0.016(6) -0.006(5)
C41 0.071(9) 0.076(10) 0.076(10) -0.006(8) -0.015(8) -0.025(8)
C42 0.108(13) 0.082(11) 0.084(11) 0.011(9) -0.048(10) 0.001(10)
C43 0.081(10) 0.041(7) 0.111(13) 0.005(8) -0.048(9) -0.021(7)
C44 0.129(15) 0.085(12) 0.119(15) -0.018(11) -0.036(13) -0.046(11)
C45 0.164(16) 0.092(11) 0.049(8) 0.005(7) -0.005(9) -0.095(12)
C46 0.085(11) 0.043(8) 0.147(16) 0.017(9) -0.062(11) -0.020(8)
C47 0.105(11) 0.066(9) 0.120(12) -0.050(9) -0.040(10) 0.030(8)
C48 0.041(7) 0.047(7) 0.130(11) 0.009(7) -0.018(7) -0.005(6)
C49 0.059(9) 0.045(8) 0.150(16) -0.018(9) -0.006(10) -0.010(7)
C50 0.050(8) 0.089(11) 0.108(13) -0.015(10) 0.001(8) -0.035(8)
C51 0.094(11) 0.039(8) 0.127(14) -0.022(8) -0.029(11) 0.007(8)
C52 0.053(9) 0.049(8) 0.144(16) -0.024(10) 0.006(10) -0.006(7)
C53 0.089(9) 0.039(6) 0.057(7) -0.010(5) -0.002(6) -0.050(6)
C54 0.047(6) 0.029(5) 0.075(8) -0.027(6) 0.004(6) -0.010(5)
C55 0.101(10) 0.060(8) 0.078(10) -0.040(7) 0.025(8) -0.057(8)
C56 0.070(8) 0.062(8) 0.103(11) -0.040(8) -0.015(8) -0.032(7)
C57 0.049(6) 0.043(6) 0.085(9) -0.024(6) -0.001(6) -0.026(5)
C58 0.051(6) 0.041(6) 0.047(7) 0.000(5) 0.000(5) -0.030(5)
C59 0.083(9) 0.055(7) 0.051(8) -0.006(6) -0.003(7) -0.036(7)
C60 0.126(12) 0.047(8) 0.083(10) -0.028(7) 0.002(9) -0.029(8)
C61 0.19(2) 0.25(3) 0.13(2) 0.05(2) -0.075(18) -0.14(2)
C62 0.162(16) 0.062(9) 0.142(15) -0.028(10) -0.087(13) -0.035(10)
C63 0.088(9) 0.036(6) 0.058(8) -0.021(6) 0.004(6) -0.026(6)
C64 0.142(14) 0.112(13) 0.052(8) -0.018(8) -0.023(9) -0.068(11)
C65 0.082(11) 0.092(12) 0.160(18) -0.067(13) -0.032(11) -0.015(9)
C66 0.096(10) 0.114(12) 0.073(9) -0.019(9) -0.047(8) 0.000(9)
C67 0.091(9) 0.022(6) 0.082(9) -0.009(6) -0.004(7) 0.029(6)
C68 0.100(9) 0.021(5) 0.075(9) -0.021(5) -0.006(7) 0.001(6)
C69 0.136(12) 0.064(9) 0.089(10) -0.038(8) 0.019(9) -0.034(8)
C70 0.115(15) 0.17(2) 0.120(16) -0.014(15) -0.020(12) -0.057(15)
C71 0.26(2) 0.115(14) 0.066(10) -0.031(10) 0.009(12) -0.095(15)
C72 0.175(19) 0.20(2) 0.108(14) -0.059(14) -0.077(14) -0.002(16)
C73 0.070(8) 0.085(10) 0.082(10) -0.063(8) 0.023(7) -0.041(8)
C74 0.052(7) 0.055(7) 0.060(7) -0.030(6) 0.001(6) -0.015(6)
C75 0.077(8) 0.042(6) 0.062(8) -0.027(6) 0.026(7) -0.035(6)
C76 0.057(7) 0.043(7) 0.114(10) -0.061(7) -0.011(7) 0.019(6)
C77 0.058(7) 0.080(9) 0.121(11) -0.081(9) 0.027(8) -0.023(7)
C78 0.076(8) 0.049(7) 0.044(6) -0.025(5) 0.047(6) -0.034(6)
C79 0.138(12) 0.096(10) 0.033(6) -0.007(7) 0.018(7) -0.071(9)
C80 0.160(16) 0.089(12) 0.063(10) -0.019(9) 0.002(10) -0.031(12)
C81 0.20(2) 0.26(2) 0.087(12) -0.118(15) 0.006(12) -0.081(18)
C82 0.090(12) 0.118(15) 0.18(2) -0.085(15) -0.039(13) 0.002(11)
C83 0.076(10) 0.057(9) 0.111(12) 0.018(8) -0.044(9) -0.029(8)
C84 0.092(11) 0.039(7) 0.110(12) -0.011(7) -0.003(9) -0.024(7)
C85 0.113(13) 0.029(7) 0.156(16) 0.003(9) -0.012(12) -0.041(8)
C86 0.106(13) 0.043(8) 0.139(15) -0.027(9) -0.007(12) -0.024(9)
C87 0.092(11) 0.038(7) 0.131(13) -0.021(8) -0.010(10) 0.016(7)
C88 0.055(9) 0.086(12) 0.127(15) 0.042(11) -0.042(9) -0.025(8)
C89 0.22(2) 0.124(16) 0.073(11) 0.037(10) -0.066(13) -0.119(16)
C90 0.158(17) 0.167(19) 0.18(2) 0.076(15) -0.075(15) -0.111(16)
C91 0.178(19) 0.140(17) 0.169(18) 0.078(14) -0.092(16) -0.095(15)
C92 0.31(3) 0.125(19) 0.16(2) -0.046(16) 0.03(2) -0.14(2)
S1 0.075(3) 0.070(3) 0.061(3) -0.033(3) -0.013(2) -0.009(3)
O13 0.089(11) 0.134(16) 0.105(14) -0.072(13) 0.019(10) -0.013(11)
O14 0.093(9) 0.074(9) 0.047(7) -0.012(6) -0.015(7) -0.037(7)
O15 0.091(10) 0.076(10) 0.062(8) -0.007(7) -0.029(7) 0.013(8)
C93 0.063(11) 0.027(8) 0.081(13) -0.025(9) -0.002(10) -0.005(8)
F1 0.110(9) 0.092(9) 0.111(10) -0.034(8) -0.023(8) -0.040(8)
F2 0.120(10) 0.063(8) 0.091(9) 0.011(6) -0.043(7) -0.014(7)
F3 0.087(8) 0.078(8) 0.084(9) -0.006(6) 0.004(7) -0.018(7)
S1' 0.21(2) 0.108(14) 0.101(12) -0.020(11) 0.000(13) -0.069(15)
O13' 0.20(4) 0.14(3) 0.11(3) -0.06(3) 0.00(3) -0.01(3)
O14' 0.065(18) 0.052(18) 0.25(4) 0.01(2) 0.02(2) 0.019(15)
O15' 0.21(4) 0.13(3) 0.16(3) -0.07(3) -0.05(3) -0.05(3)
C93' 0.10(2) 0.074(19) 0.12(2) -0.038(16) -0.036(16) -0.046(16)
F1' 0.065(15) 0.053(15) 0.22(3) -0.034(17) -0.039(17) 0.033(12)
F2' 0.12(2) 0.20(3) 0.25(4) -0.08(3) -0.04(2) 0.00(2)
F3' 0.16(2) 0.10(2) 0.11(2) 0.024(17) 0.046(18) -0.016(18)
F4 0.157(10) 0.154(11) 0.163(10) -0.026(8) -0.072(8) -0.064(8)
F5 0.163(12) 0.236(15) 0.42(3) -0.202(18) -0.057(15) 0.011(12)
F6 0.237(14) 0.191(12) 0.254(16) 0.027(11) -0.096(12) -0.164(12)
F7 0.35(2) 0.164(12) 0.181(12) 0.001(9) -0.139(13) -0.164(13)
F8 0.219(15) 0.257(19) 0.139(11) -0.072(12) 0.008(11) -0.121(15)
F9 0.258(18) 0.157(13) 0.234(16) -0.080(12) -0.151(15) 0.079(12)
O16 0.190(13) 0.158(13) 0.280(18) 0.047(12) -0.159(13) -0.119(11)
O17 0.34(2) 0.230(19) 0.179(15) 0.019(13) -0.085(16) -0.23(2)
O18 0.174(14) 0.097(10) 0.255(19) -0.093(12) -0.078(13) 0.031(9)
O19 0.129(13) 0.172(16) 0.28(2) -0.071(15) -0.062(13) -0.028(11)
O20 0.093(10) 0.180(18) 0.34(3) 0.031(18) 0.025(15) -0.040(11)
O21 0.24(2) 0.38(3) 0.22(2) -0.19(2) -0.033(16) -0.13(2)
O28 0.167(12) 0.132(11) 0.172(13) -0.046(10) -0.052(10) -0.072(10)
O25 0.146(12) 0.110(11) 0.180(14) 0.000(10) -0.051(11) -0.019(10)
O26 0.111(10) 0.131(12) 0.224(18) -0.065(12) -0.041(11) -0.013(9)
O27 0.151(12) 0.158(14) 0.129(11) -0.015(10) -0.025(10) -0.061(11)
S2 0.178(6) 0.115(4) 0.200(6) 0.007(4) -0.095(5) -0.095(4)
S3 0.094(4) 0.109(4) 0.252(8) -0.056(5) -0.042(5) -0.041(3)
C94 0.075(11) 0.083(12) 0.18(2) -0.035(12) -0.048(12) -0.010(8)
C95 0.163(15) 0.127(14) 0.098(12) -0.027(11) -0.038(12) 0.001(12)
C97 0.056(7) 0.039(6) 0.070(8) -0.013(6) 0.029(7) -0.021(6)
C98 0.066(8) 0.042(7) 0.107(11) -0.040(8) 0.033(8) -0.031(7)
C99 0.046(7) 0.059(8) 0.078(9) -0.020(7) -0.004(6) -0.012(6)
C100 0.056(7) 0.044(7) 0.071(9) -0.015(6) 0.008(7) -0.007(6)
C101 0.113(14) 0.18(2) 0.060(10) -0.001(11) -0.023(9) -0.094(15)
C102 0.078(9) 0.064(8) 0.057(8) -0.019(7) 0.002(7) -0.041(7)
C103 0.047(6) 0.068(8) 0.060(8) -0.027(6) -0.002(6) -0.019(6)
C104 0.056(7) 0.058(7) 0.049(7) -0.016(6) 0.013(5) -0.038(6)
C105 0.047(6) 0.048(7) 0.079(8) -0.028(6) 0.003(6) -0.031(6)
C106 0.056(8) 0.108(13) 0.167(17) -0.096(13) 0.032(10) -0.048(9)
C107 0.051(8) 0.040(7) 0.126(12) -0.038(8) 0.011(8) -0.021(6)
C108 0.043(7) 0.064(9) 0.092(10) 0.004(8) -0.012(7) -0.020(7)
C109 0.081(11) 0.073(11) 0.137(16) -0.039(12) 0.003(11) -0.026(9)
C110 0.068(10) 0.092(14) 0.100(14) 0.013(11) -0.019(9) -0.011(10)
C111 0.055(9) 0.18(2) 0.135(16) -0.006(15) -0.035(10) -0.065(12)
C112 0.053(7) 0.075(9) 0.074(9) -0.005(7) 0.006(7) -0.043(7)
C113 0.080(9) 0.110(13) 0.076(10) -0.040(9) 0.007(8) -0.060(10)
C114 0.073(8) 0.059(8) 0.065(8) -0.021(6) 0.006(7) -0.049(7)
C115 0.044(6) 0.034(6) 0.056(7) -0.002(5) 0.003(5) -0.019(5)
C116 0.081(9) 0.053(8) 0.085(10) -0.021(7) 0.023(8) -0.044(7)
C117 0.073(8) 0.050(7) 0.071(8) -0.001(6) -0.001(7) -0.044(7)
C118 0.070(8) 0.073(9) 0.050(7) -0.021(6) 0.009(6) -0.048(7)
C119 0.039(6) 0.036(6) 0.081(8) -0.016(6) 0.016(6) -0.023(5)
C120 0.062(8) 0.066(8) 0.065(8) -0.002(6) -0.014(6) -0.047(7)
C121 0.094(11) 0.195(17) 0.138(15) -0.015(13) 0.025(11) -0.107(12)
C122 0.119(15) 0.132(16) 0.123(16) -0.080(14) 0.046(12) -0.097(14)
C123 0.140(17) 0.28(3) 0.080(12) -0.091(17) 0.069(12) -0.18(2)
C124 0.112(12) 0.105(12) 0.160(15) -0.006(11) 0.038(11) -0.081(11)
C125 0.080(10) 0.126(13) 0.126(13) 0.021(11) -0.007(10) -0.051(10)
C126 0.134(14) 0.159(17) 0.159(16) -0.029(13) 0.032(12) -0.087(13)
C127 0.084(10) 0.104(12) 0.167(15) -0.038(11) -0.020(10) -0.027(9)
C128 0.106(12) 0.177(17) 0.136(14) -0.026(13) 0.058(11) -0.099(12)
C129 0.141(11) 0.149(12) 0.153(12) -0.040(8) 0.019(8) -0.087(9)
C130 0.108(13) 0.148(18) 0.136(16) -0.104(15) 0.086(13) -0.092(14)
C131 0.079(10) 0.100(12) 0.157(14) -0.050(11) 0.040(10) -0.042(9)
C132 0.061(8) 0.091(11) 0.132(13) 0.022(10) 0.003(9) -0.037(8)
C133 0.154(16) 0.159(17) 0.190(19) -0.010(14) 0.009(14) -0.093(15)
C134 0.14(2) 0.27(3) 0.097(15) -0.042(19) 0.018(14) -0.15(2)
C135 0.057(8) 0.040(7) 0.107(11) -0.018(7) 0.021(8) -0.025(6)
C136 0.088(10) 0.113(13) 0.133(13) -0.032(11) 0.037(10) -0.070(10)
C137 0.151(18) 0.15(2) 0.21(2) -0.066(19) -0.081(18) -0.061(16)
C138 0.33(4) 0.35(5) 0.105(19) -0.06(2) -0.05(2) -0.20(4)
C139 0.095(13) 0.129(17) 0.19(2) -0.076(16) -0.030(14) -0.011(12)

loop_
_atom_type_symbol
_atom_type_description
_atom_type_scat_dispersion_real
_atom_type_scat_dispersion_imag
_atom_type_scat_source
C C 0.0033 0.0016 'International Tables Vol C Tables 4.2.6.8 and 6.1.1.4'
H H 0.0000 0.0000 'International Tables Vol C Tables 4.2.6.8 and 6.1.1.4'
N N 0.0061 0.0033 'International Tables Vol C Tables 4.2.6.8 and 6.1.1.4'
O O 0.0106 0.0060 'International Tables Vol C Tables 4.2.6.8 and 6.1.1.4'
F F 0.0171 0.0103 'International Tables Vol C Tables 4.2.6.8 and 6.1.1.4'
S S 0.1246 0.1234 'International Tables Vol C Tables 4.2.6.8 and 6.1.1.4'
Ru Ru -1.2594 0.8363 'International Tables Vol C Tables 4.2.6.8 and 6.1.1.4'

loop_
_geom_angle_atom_site_label_1
_geom_angle_atom_site_label_2
_geom_angle_atom_site_label_3
_geom_angle
_geom_angle_site_symmetry_1
_geom_angle_site_symmetry_3
O2 Ru1 O1 78.7(2) . .
O2 Ru1 C57 136.3(4) . .
O1 Ru1 C57 92.7(3) . .
O2 Ru1 N5 85.1(3) . .
O1 Ru1 N5 83.0(3) . .
C57 Ru1 N5 136.8(4) . .
O2 Ru1 C54 106.6(4) . .
O1 Ru1 C54 172.6(3) . .
C57 Ru1 C54 79.9(4) . .
N5 Ru1 C54 102.4(3) . .
O2 Ru1 C55 140.2(5) . .
O1 Ru1 C55 139.1(5) . .
C57 Ru1 C55 67.7(5) . .
N5 Ru1 C55 87.9(4) . .
C54 Ru1 C55 37.5(5) . .
O2 Ru1 C53 90.5(3) . .
O1 Ru1 C53 137.2(4) . .
C57 Ru1 C53 67.1(5) . .
N5 Ru1 C53 137.7(4) . .
C54 Ru1 C53 39.2(4) . .
C55 Ru1 C53 69.2(5) . .
O2 Ru1 C56 172.0(4) . .
O1 Ru1 C56 104.2(4) . .
C57 Ru1 C56 37.0(5) . .
N5 Ru1 C56 102.5(4) . .
C54 Ru1 C56 69.8(5) . .
C55 Ru1 C56 39.5(5) . .
C53 Ru1 C56 82.3(5) . .
O2 Ru1 C58 105.0(3) . .
O1 Ru1 C58 104.2(3) . .
C57 Ru1 C58 35.4(4) . .
N5 Ru1 C58 168.4(4) . .
C54 Ru1 C58 69.6(4) . .
C55 Ru1 C58 80.8(4) . .
C53 Ru1 C58 38.8(4) . .
C56 Ru1 C58 67.2(5) . .
O5 Ru2 N7 85.7(4) . .
O5 Ru2 O6 77.8(3) . .
N7 Ru2 O6 85.1(3) . .
O5 Ru2 C65 135.1(6) . .
N7 Ru2 C65 137.6(7) . .
O6 Ru2 C65 92.3(5) . .
O5 Ru2 C64 102.2(5) . .
N7 Ru2 C64 166.9(5) . .
O6 Ru2 C64 106.6(5) . .
C65 Ru2 C64 38.6(6) . .
O5 Ru2 C68 106.4(4) . .
N7 Ru2 C68 101.9(5) . .
O6 Ru2 C68 171.9(5) . .
C65 Ru2 C68 79.8(6) . .
C64 Ru2 C68 65.9(6) . .
O5 Ru2 C66 170.9(5) . .
N7 Ru2 C66 101.5(6) . .
O6 Ru2 C66 108.1(6) . .
C65 Ru2 C66 39.6(7) . .
C64 Ru2 C66 69.7(6) . .
C68 Ru2 C66 66.9(6) . .
O5 Ru2 C67 139.0(6) . .
N7 Ru2 C67 87.4(5) . .
O6 Ru2 C67 141.7(5) . .
C65 Ru2 C67 68.9(7) . .
C64 Ru2 C67 79.8(6) . .
C68 Ru2 C67 36.5(5) . .
C66 Ru2 C67 37.4(6) . .
O5 Ru2 C63 89.9(4) . .
N7 Ru2 C63 135.4(4) . .
O6 Ru2 C63 137.0(3) . .
C65 Ru2 C63 67.8(6) . .
C64 Ru2 C63 35.8(5) . .
C68 Ru2 C63 37.6(4) . .
C66 Ru2 C63 81.0(5) . .
C67 Ru2 C63 67.7(5) . .
O8 Ru3 N6 84.5(3) . .
O8 Ru3 O7 79.3(3) . .
N6 Ru3 O7 83.7(3) . .
O8 Ru3 C78 119.5(4) . .
N6 Ru3 C78 155.8(4) . .
O7 Ru3 C78 97.5(4) . .
O8 Ru3 C75 119.0(4) . .
N6 Ru3 C75 90.6(3) . .
O7 Ru3 C75 160.3(4) . .
C78 Ru3 C75 80.2(4) . .
O8 Ru3 C76 93.0(4) . .
N6 Ru3 C76 117.5(5) . .
O7 Ru3 C76 157.0(4) . .
C78 Ru3 C76 67.3(5) . .
C75 Ru3 C76 38.3(5) . .
O8 Ru3 C74 157.1(4) . .
N6 Ru3 C74 91.5(4) . .
O7 Ru3 C74 122.8(4) . .
C78 Ru3 C74 67.4(4) . .
C75 Ru3 C74 38.3(5) . .
C76 Ru3 C74 68.8(5) . .
O8 Ru3 C73 157.1(4) . .
N6 Ru3 C73 117.7(4) . .
O7 Ru3 C73 96.7(4) . .
C78 Ru3 C73 38.1(5) . .
C75 Ru3 C73 69.4(5) . .
C76 Ru3 C73 81.9(5) . .
C74 Ru3 C73 37.9(4) . .
O8 Ru3 C77 95.0(4) . .
N6 Ru3 C77 154.6(5) . .
O7 Ru3 C77 121.2(5) . .
C78 Ru3 C77 36.3(4) . .
C75 Ru3 C77 67.4(5) . .
C76 Ru3 C77 37.2(5) . .
C74 Ru3 C77 79.1(4) . .
C73 Ru3 C77 67.6(5) . .
O11 Ru4 O12 77.1(3) . .
O11 Ru4 N8 84.3(4) . .
O12 Ru4 N8 84.5(3) . .
O11 Ru4 C85 94.0(6) . .
O12 Ru4 C85 131.0(5) . .
N8 Ru4 C85 143.2(6) . .
O11 Ru4 C84 109.0(5) . .
O12 Ru4 C84 98.6(4) . .
N8 Ru4 C84 166.7(6) . .
C85 Ru4 C84 38.6(6) . .
O11 Ru4 C86 104.0(6) . .
O12 Ru4 C86 168.2(5) . .
N8 Ru4 C86 107.3(5) . .
C85 Ru4 C86 37.5(6) . .
C84 Ru4 C86 69.8(6) . .
O11 Ru4 C87 136.0(7) . .
O12 Ru4 C87 145.4(7) . .
N8 Ru4 C87 89.2(6) . .
C85 Ru4 C87 66.8(7) . .
C84 Ru4 C87 80.9(6) . .
C86 Ru4 C87 37.6(7) . .
O11 Ru4 C83 143.6(5) . .
O12 Ru4 C83 91.4(5) . .
N8 Ru4 C83 129.4(5) . .
C85 Ru4 C83 67.6(7) . .
C84 Ru4 C83 38.0(5) . .
C86 Ru4 C83 80.7(7) . .
C87 Ru4 C83 66.9(7) . .
O11 Ru4 C88 170.3(6) . .
O12 Ru4 C88 112.4(7) . .
N8 Ru4 C88 97.7(5) . .
C85 Ru4 C88 78.6(7) . .
C84 Ru4 C88 69.1(6) . .
C86 Ru4 C88 66.3(8) . .
C87 Ru4 C88 35.0(6) . .
C83 Ru4 C88 38.6(6) . .
C11 N1 O2 116.6(7) . .
C11 N1 C12 128.2(8) . .
O2 N1 C12 114.9(7) . .
C14 N2 O5 118.2(8) . .
C14 N2 C13 126.8(8) . .
O5 N2 C13 114.9(7) . .
C25 N3 O8 117.8(7) . .
C25 N3 C26 125.0(8) . .
O8 N3 C26 117.2(7) . .
C28 N4 O11 116.5(10) . .
C28 N4 C27 127.1(9) . .
O11 N4 C27 116.2(9) . .
C29 N5 C33 123.1(10) . .
C29 N5 Ru1 118.3(8) . .
C33 N5 Ru1 118.6(7) . .
C36 N6 C40 118.1(9) . .
C36 N6 Ru3 122.4(7) . .
C40 N6 Ru3 119.5(7) . .
C41 N7 C45 117.0(13) . .
C41 N7 Ru2 120.1(10) . .
C45 N7 Ru2 122.9(10) . .
C48 N8 C52 117.7(13) . .
C48 N8 Ru4 120.0(12) . .
C52 N8 Ru4 122.0(10) . .
C11 O1 Ru1 112.1(6) . .
N1 O2 Ru1 110.2(5) . .
N2 O5 Ru2 110.1(5) . .
C14 O6 Ru2 113.1(6) . .
C25 O7 Ru3 112.4(6) . .
N3 O8 Ru3 110.8(5) . .
N4 O11 Ru4 110.8(7) . .
C28 O12 Ru4 112.6(7) . .
C10 C1 C2 118.6(8) . .
C10 C1 C11 122.0(8) . .
C2 C1 C11 119.3(8) . .
C3 C2 C7 119.3(8) . .
C3 C2 C1 121.5(8) . .
C7 C2 C1 119.2(8) . .
C4 C3 C2 121.1(9) . .
C4 C3 C12 118.1(9) . .
C2 C3 C12 120.8(8) . .
C5 C4 C3 120.0(9) . .
C4 C5 C6 120.3(8) . .
C7 C6 C5 119.9(8) . .
C7 C6 C13 120.9(8) . .
C5 C6 C13 119.1(8) . .
C6 C7 C8 122.5(8) . .
C6 C7 C2 119.2(8) . .
C8 C7 C2 118.3(8) . .
C9 C8 C7 122.4(9) . .
C9 C8 C14 120.6(9) . .
C7 C8 C14 116.9(8) . .
C8 C9 C10 118.6(9) . .
C1 C10 C9 122.8(9) . .
O1 C11 N1 122.4(8) . .
O1 C11 C1 121.1(9) . .
N1 C11 C1 116.5(8) . .
O3 C12 N1 120.0(8) . .
O3 C12 C3 126.6(10) . .
N1 C12 C3 113.4(8) . .
O4 C13 N2 119.9(9) . .
O4 C13 C6 126.1(10) . .
N2 C13 C6 114.0(8) . .
O6 C14 N2 120.7(8) . .
O6 C14 C8 120.7(9) . .
N2 C14 C8 118.6(9) . .
C24 C15 C16 122.0(8) . .
C24 C15 C25 119.4(9) . .
C16 C15 C25 118.5(8) . .
C21 C16 C17 122.0(8) . .
C21 C16 C15 118.0(8) . .
C17 C16 C15 120.0(8) . .
C18 C17 C16 116.1(8) . .
C18 C17 C26 122.2(9) . .
C16 C17 C26 121.6(8) . .
C17 C18 C19 123.2(10) . .
C20 C19 C18 119.1(9) . .
C19 C20 C21 121.4(8) . .
C19 C20 C27 119.7(9) . .
C21 C20 C27 118.8(9) . .
C22 C21 C16 119.7(9) . .
C22 C21 C20 122.2(8) . .
C16 C21 C20 118.1(9) . .
C23 C22 C21 123.4(9) . .
C23 C22 C28 117.3(10) . .
C21 C22 C28 119.3(9) . .
C22 C23 C24 117.5(9) . .
C15 C24 C23 119.3(9) . .
O7 C25 N3 119.4(8) . .
O7 C25 C15 121.4(8) . .
N3 C25 C15 119.2(9) . .
O9 C26 N3 118.7(8) . .
O9 C26 C17 125.8(9) . .
N3 C26 C17 115.6(8) . .
O10 C27 N4 120.4(9) . .
O10 C27 C20 123.4(11) . .
N4 C27 C20 116.2(9) . .
O12 C28 N4 122.7(10) . .
O12 C28 C22 120.8(10) . .
N4 C28 C22 116.4(10) . .
N5 C29 C30 120.7(13) . .
C29 C30 C31 118.6(11) . .
C32 C31 C34 122.6(14) . .
C32 C31 C30 117.8(12) . .
C34 C31 C30 119.5(12) . .
C31 C32 C33 123.7(14) . .
N5 C33 C32 116.1(12) . .
C35 C34 C31 127.8(13) . .
C34 C35 C38 126.5(13) . .
N6 C36 C37 123.8(11) . .
C36 C37 C38 119.6(11) . .
C39 C38 C37 116.7(10) . .
C39 C38 C35 118.5(10) . .
C37 C38 C35 124.8(11) . .
C38 C39 C40 120.2(11) . .
N6 C40 C39 121.3(10) . .
N7 C41 C42 119.9(14) . .
C41 C42 C43 120.8(16) . .
C44 C43 C42 113.9(15) . .
C44 C43 C46 121.7(15) . .
C42 C43 C46 124.3(16) . .
C45 C44 C43 122.0(17) . .
C44 C45 N7 125.9(15) . .
C47 C46 C43 125.6(17) . .
C46 C47 C50 122.8(19) . .
N8 C48 C49 121.1(18) . .
C48 C49 C50 124.6(17) . .
C49 C50 C51 112.7(14) . .
C49 C50 C47 119.7(15) . .
C51 C50 C47 127.5(17) . .
C52 C51 C50 120.0(16) . .
N8 C52 C51 123.4(16) . .
C58 C53 C54 118.0(10) . .
C58 C53 C59 125.4(11) . .
C54 C53 C59 116.5(11) . .
C58 C53 Ru1 71.7(6) . .
C54 C53 Ru1 70.3(6) . .
C59 C53 Ru1 130.0(7) . .
C55 C54 C53 119.7(11) . .
C55 C54 Ru1 71.3(6) . .
C53 C54 Ru1 70.5(5) . .
C54 C55 C56 120.6(11) . .
C54 C55 Ru1 71.2(6) . .
C56 C55 Ru1 70.7(7) . .
C57 C56 C62 125.9(14) . .
C57 C56 C55 115.0(13) . .
C62 C56 C55 119.1(13) . .
C57 C56 Ru1 69.5(7) . .
C62 C56 Ru1 130.7(9) . .
C55 C56 Ru1 69.8(7) . .
C58 C57 C56 128.7(12) . .
C58 C57 Ru1 75.2(7) . .
C56 C57 Ru1 73.5(7) . .
C57 C58 C53 117.9(10) . .
C57 C58 Ru1 69.3(6) . .
C53 C58 Ru1 69.4(5) . .
C61 C59 C53 108.9(13) . .
C61 C59 C60 107.6(13) . .
C53 C59 C60 109.0(11) . .
C64 C63 C68 116.5(12) . .
C64 C63 C69 122.3(12) . .
C68 C63 C69 120.7(12) . .
C64 C63 Ru2 69.0(8) . .
C68 C63 Ru2 69.1(6) . .
C69 C63 Ru2 125.4(9) . .
C63 C64 C65 123.8(15) . .
C63 C64 Ru2 75.2(9) . .
C65 C64 Ru2 70.6(9) . .
C64 C65 C66 118.3(15) . .
C64 C65 Ru2 70.7(10) . .
C66 C65 Ru2 72.0(9) . .
C67 C66 C65 117.4(13) . .
C67 C66 C72 124(2) . .
C65 C66 C72 118(2) . .
C67 C66 Ru2 71.8(8) . .
C65 C66 Ru2 68.4(8) . .
C72 C66 Ru2 123.6(12) . .
C68 C67 C66 119.5(14) . .
C68 C67 Ru2 70.2(7) . .
C66 C67 Ru2 70.7(8) . .
C67 C68 C63 124.4(14) . .
C67 C68 Ru2 73.3(7) . .
C63 C68 Ru2 73.3(6) . .
C70 C69 C71 114.9(14) . .
C70 C69 C63 114.3(13) . .
C71 C69 C63 102.9(12) . .
C78 C73 C74 115.9(13) . .
C78 C73 C79 126.2(13) . .
C74 C73 C79 117.9(11) . .
C78 C73 Ru3 69.2(7) . .
C74 C73 Ru3 70.7(7) . .
C79 C73 Ru3 130.9(9) . .
C73 C74 C75 120.8(11) . .
C73 C74 Ru3 71.4(7) . .
C75 C74 Ru3 69.6(6) . .
C76 C75 C74 119.8(11) . .
C76 C75 Ru3 71.4(6) . .
C74 C75 Ru3 72.1(6) . .
C77 C76 C75 118.6(13) . .
C77 C76 C82 124.3(14) . .
C75 C76 C82 117.0(14) . .
C77 C76 Ru3 72.6(7) . .
C75 C76 Ru3 70.3(6) . .
C82 C76 Ru3 126.2(9) . .
C78 C77 C76 121.0(12) . .
C78 C77 Ru3 69.8(6) . .
C76 C77 Ru3 70.2(6) . .
C77 C78 C73 123.6(12) . .
C77 C78 Ru3 73.9(7) . .
C73 C78 Ru3 72.8(6) . .
C80 C79 C73 115.7(15) . .
C80 C79 C81 108.8(13) . .
C73 C79 C81 102.7(14) . .
C84 C83 C89 119.6(15) . .
C84 C83 C88 119.0(17) . .
C89 C83 C88 121.3(17) . .
C84 C83 Ru4 69.9(9) . .
C89 C83 Ru4 127.7(10) . .
C88 C83 Ru4 70.8(10) . .
C83 C84 C85 116.5(15) . .
C83 C84 Ru4 72.1(9) . .
C85 C84 Ru4 70.4(8) . .
C86 C85 C84 123.6(17) . .
C86 C85 Ru4 72.4(8) . .
C84 C85 Ru4 71.0(8) . .
C85 C86 C87 116.8(17) . .
C85 C86 C92 120(2) . .
C87 C86 C92 123.7(19) . .
C85 C86 Ru4 70.1(8) . .
C87 C86 Ru4 71.3(8) . .
C92 C86 Ru4 128.8(14) . .
C88 C87 C86 122.6(16) . .
C88 C87 Ru4 72.7(8) . .
C86 C87 Ru4 71.0(9) . .
C87 C88 C83 121.3(17) . .
C87 C88 Ru4 72.3(10) . .
C83 C88 Ru4 70.6(8) . .
C83 C89 C90 119(2) . .
C83 C89 C91 109.3(15) . .
C90 C89 C91 113.6(15) . .
O13 S1 O14 118.4(11) . .
O13 S1 O15 113.0(12) . .
O14 S1 O15 111.1(8) . .
O13 S1 C93 104.0(10) . .
O14 S1 C93 103.6(9) . .
O15 S1 C93 105.1(9) . .
F2 C93 F3 111.7(14) . .
F2 C93 F1 105.5(17) . .
F3 C93 F1 106.4(15) . .
F2 C93 S1 110.9(13) . .
F3 C93 S1 109.9(14) . .
F1 C93 S1 112.2(11) . .
O13' S1' O15' 105(4) . .
O13' S1' O14' 117(3) . .
O15' S1' O14' 126(3) . .
O13' S1' C93' 108(3) . .
O15' S1' C93' 106(3) . .
O14' S1' C93' 92(2) . .
F3' C93' F2' 107(2) . .
F3' C93' F1' 96(2) . .
F2' C93' F1' 98(2) . .
F3' C93' S1' 123(3) . .
F2' C93' S1' 115(3) . .
F1' C93' S1' 115(2) . .
O17 S2 O16 117.7(11) . .
O17 S2 O18 117.9(13) . .
O16 S2 O18 113.2(10) . .
O17 S2 C94 105.7(10) . .
O16 S2 C94 103.0(10) . .
O18 S2 C94 94.8(9) . .
O21 S3 O19 127.7(14) . .
O21 S3 O20 113.1(13) . .
O19 S3 O20 112.3(13) . .
O21 S3 C95 91.7(14) . .
O19 S3 C95 102.1(10) . .
O20 S3 C95 103.0(10) . .
F6 C94 F4 116.7(18) . .
F6 C94 F5 108(2) . .
F4 C94 F5 104.5(18) . .
F6 C94 S2 113.8(16) . .
F4 C94 S2 108.3(14) . .
F5 C94 S2 104.4(17) . .
F8 C95 F7 104.7(19) . .
F8 C95 F9 97.3(16) . .
F7 C95 F9 103.4(16) . .
F8 C95 S3 122.9(15) . .
F7 C95 S3 113.3(13) . .
F9 C95 S3 112.6(16) . .
C103 C97 C98 119.9(13) 2_656 .
C99 C98 C97 119.4(12) . .
C100 C99 C98 120.2(13) . .
C100 C99 C104 119.0(12) . .
C98 C99 C104 120.5(12) . .
C101 C100 C99 121.9(14) . .
C100 C101 C102 119.6(15) . .
C103 C102 C101 119.7(12) . .
C104 C103 C97 120.6(12) . 2_656
C104 C103 C102 119.2(11) . .
C97 C103 C102 120.2(12) 2_656 .
C103 C104 C104 122.8(14) . 2_656
C103 C104 C99 120.5(11) . .
C104 C104 C99 116.7(13) 2_656 .
C106 C105 C118 119.3(13) . .
C106 C105 C119 120.7(14) . .
C118 C105 C119 119.8(10) . .
C105 C106 C107 118.8(15) . .
C108 C107 C106 121.1(12) . .
C107 C108 C120 121.7(13) . .
C107 C108 C109 124.2(15) . .
C120 C108 C109 114.1(15) . .
C110 C109 C108 122.9(16) . .
C109 C110 C111 124.2(17) . .
C112 C111 C110 115.7(18) . .
C111 C112 C113 121.5(17) . .
C111 C112 C120 120.4(16) . .
C113 C112 C120 118.1(13) . .
C114 C113 C112 122.1(13) . .
C113 C114 C115 119.8(11) . .
C114 C115 C119 119.3(11) . .
C114 C115 C116 123.9(11) . .
C119 C115 C116 116.8(11) . .
C117 C116 C115 122.5(12) . .
C116 C117 C118 119.1(13) . .
C105 C118 C117 122.6(11) . .
C120 C119 C105 121.5(10) . .
C120 C119 C115 119.4(12) . .
C105 C119 C115 119.0(11) . .
C108 C120 C119 116.1(12) . .
C108 C120 C112 122.7(13) . .
C119 C120 C112 121.1(12) . .
C134 C121 C122 125(3) . .
C134 C121 C135 119(2) . .
C122 C121 C135 116(2) . .
C123 C122 C121 117(2) . .
C122 C123 C124 129(2) . .
C136 C124 C125 129(2) . .
C136 C124 C123 110(2) . .
C125 C124 C123 121(2) . .
C126 C125 C124 105(2) . .
C125 C126 C127 135(3) . .
C128 C127 C126 116(2) . .
C129 C128 C127 122(3) . .
C129 C128 C136 122(2) . .
C127 C128 C136 116(2) . .
C128 C129 C130 129(2) . .
C131 C130 C129 111.8(18) . .
C132 C131 C135 133(2) . .
C132 C131 C130 110.1(18) . .
C135 C131 C130 116.5(18) . .
C131 C132 C133 105(2) . .
C132 C133 C134 136(3) . .
C121 C134 C133 114(2) . .
C136 C135 C131 136.1(19) . .
C136 C135 C121 111.1(16) . .
C131 C135 C121 112.8(17) . .
C135 C136 C124 136(2) . .
C135 C136 C128 104.7(18) . .
C124 C136 C128 119(2) . .

loop_
_geom_bond_atom_site_label_1
_geom_bond_atom_site_label_2
_geom_bond_distance
_geom_bond_site_symmetry_2
Ru1 O2 2.067(7) .
Ru1 O1 2.113(6) .
Ru1 C57 2.139(10) .
Ru1 N5 2.151(8) .
Ru1 C54 2.176(10) .
Ru1 C55 2.177(11) .
Ru1 C53 2.180(10) .
Ru1 C56 2.190(13) .
Ru1 C58 2.211(9) .
Ru2 O5 2.045(7) .
Ru2 N7 2.084(11) .
Ru2 O6 2.097(6) .
Ru2 C65 2.129(15) .
Ru2 C64 2.130(16) .
Ru2 C68 2.151(10) .
Ru2 C66 2.177(14) .
Ru2 C67 2.191(11) .
Ru2 C63 2.206(11) .
Ru3 O8 2.045(7) .
Ru3 N6 2.095(7) .
Ru3 O7 2.097(6) .
Ru3 C78 2.167(9) .
Ru3 C75 2.174(10) .
Ru3 C76 2.188(10) .
Ru3 C74 2.206(11) .
Ru3 C73 2.215(13) .
Ru3 C77 2.219(11) .
Ru4 O11 2.046(10) .
Ru4 O12 2.080(7) .
Ru4 N8 2.142(11) .
Ru4 C85 2.157(13) .
Ru4 C84 2.164(14) .
Ru4 C86 2.187(14) .
Ru4 C87 2.191(14) .
Ru4 C83 2.192(17) .
Ru4 C88 2.195(14) .
N1 C11 1.359(12) .
N1 O2 1.397(9) .
N1 C12 1.421(12) .
N2 C14 1.333(12) .
N2 O5 1.368(9) .
N2 C13 1.402(13) .
N3 C25 1.361(12) .
N3 O8 1.393(9) .
N3 C26 1.404(12) .
N4 C28 1.309(14) .
N4 O11 1.357(10) .
N4 C27 1.431(15) .
N5 C29 1.324(15) .
N5 C33 1.360(15) .
N6 C36 1.309(12) .
N6 C40 1.350(14) .
N7 C41 1.330(13) .
N7 C45 1.334(18) .
N8 C48 1.313(17) .
N8 C52 1.331(15) .
O1 C11 1.227(11) .
O3 C12 1.180(11) .
O4 C13 1.208(11) .
O6 C14 1.210(11) .
O7 C25 1.286(11) .
O9 C26 1.231(11) .
O10 C27 1.211(13) .
O12 C28 1.199(13) .
C1 C10 1.387(13) .
C1 C2 1.440(12) .
C1 C11 1.448(12) .
C2 C3 1.378(13) .
C2 C7 1.430(11) .
C3 C4 1.374(13) .
C3 C12 1.489(12) .
C4 C5 1.371(13) .
C5 C6 1.415(13) .
C6 C7 1.370(12) .
C6 C13 1.484(13) .
C7 C8 1.409(13) .
C8 C9 1.381(13) .
C8 C14 1.483(13) .
C9 C10 1.387(12) .
C15 C24 1.367(14) .
C15 C16 1.419(13) .
C15 C25 1.457(12) .
C16 C21 1.395(12) .
C16 C17 1.409(13) .
C17 C18 1.378(13) .
C17 C26 1.453(12) .
C18 C19 1.398(14) .
C19 C20 1.341(12) .
C20 C21 1.409(13) .
C20 C27 1.489(13) .
C21 C22 1.384(14) .
C22 C23 1.367(14) .
C22 C28 1.542(13) .
C23 C24 1.449(13) .
C29 C30 1.400(16) .
C30 C31 1.446(19) .
C31 C32 1.305(17) .
C31 C34 1.436(16) .
C32 C33 1.444(16) .
C34 C35 1.298(13) .
C35 C38 1.483(14) .
C36 C37 1.380(15) .
C37 C38 1.396(17) .
C38 C39 1.378(15) .
C39 C40 1.405(14) .
C41 C42 1.424(15) .
C42 C43 1.43(2) .
C43 C44 1.361(15) .
C43 C46 1.45(2) .
C44 C45 1.31(2) .
C46 C47 1.308(15) .
C47 C50 1.47(2) .
C48 C49 1.325(19) .
C49 C50 1.37(2) .
C50 C51 1.424(15) .
C51 C52 1.33(2) .
C53 C58 1.459(16) .
C53 C54 1.463(15) .
C53 C59 1.495(17) .
C54 C55 1.400(18) .
C55 C56 1.476(19) .
C56 C57 1.375(17) .
C56 C62 1.47(2) .
C57 C58 1.325(16) .
C59 C61 1.46(3) .
C59 C60 1.521(17) .
C63 C64 1.333(17) .
C63 C68 1.407(17) .
C63 C69 1.584(15) .
C64 C65 1.41(2) .
C65 C66 1.46(2) .
C66 C67 1.40(2) .
C66 C72 1.557(15) .
C67 C68 1.361(19) .
C69 C70 1.507(16) .
C69 C71 1.546(16) .
C73 C78 1.430(17) .
C73 C74 1.435(18) .
C73 C79 1.53(2) .
C74 C75 1.437(17) .
C75 C76 1.431(17) .
C76 C77 1.41(2) .
C76 C82 1.54(2) .
C77 C78 1.367(14) .
C79 C80 1.45(2) .
C79 C81 1.65(2) .
C83 C84 1.42(2) .
C83 C89 1.45(2) .
C83 C88 1.45(2) .
C84 C85 1.43(2) .
C85 C86 1.40(2) .
C86 C87 1.41(2) .
C86 C92 1.49(3) .
C87 C88 1.32(2) .
C89 C90 1.499(16) .
C89 C91 1.558(16) .
S1 O13 1.371(15) .
S1 O14 1.426(11) .
S1 O15 1.462(12) .
S1 C93 1.791(19) .
C93 F2 1.272(19) .
C93 F3 1.29(2) .
C93 F1 1.31(2) .
S1' O13' 1.43(2) .
S1' O15' 1.441(19) .
S1' O14' 1.50(2) .
S1' C93' 1.89(4) .
C93' F3' 1.324(19) .
C93' F2' 1.326(19) .
C93' F1' 1.347(19) .
F4 C94 1.283(14) .
F5 C94 1.30(2) .
F6 C94 1.25(2) .
F7 C95 1.352(17) .
F8 C95 1.316(15) .
F9 C95 1.393(16) .
O16 S2 1.423(11) .
O17 S2 1.369(12) .
O18 S2 1.543(11) .
O19 S3 1.423(13) .
O20 S3 1.510(16) .
O21 S3 1.341(13) .
O25 C137 1.467(19) .
O26 C138 1.37(3) .
O27 C139 1.42(2) .
S2 C94 1.85(2) .
S3 C95 1.71(2) .
C97 C103 1.401(16) 2_656
C97 C98 1.434(19) .
C98 C99 1.414(18) .
C99 C100 1.379(18) .
C99 C104 1.452(16) .
C100 C101 1.35(2) .
C101 C102 1.45(2) .
C102 C103 1.410(17) .
C103 C104 1.371(16) .
C103 C97 1.401(16) 2_656
C104 C104 1.43(2) 2_656
C105 C106 1.350(17) .
C105 C118 1.391(17) .
C105 C119 1.430(16) .
C106 C107 1.40(2) .
C107 C108 1.40(2) .
C108 C120 1.403(19) .
C108 C109 1.41(2) .
C109 C110 1.327(19) .
C110 C111 1.40(3) .
C111 C112 1.379(17) .
C112 C113 1.419(19) .
C112 C120 1.424(18) .
C113 C114 1.405(19) .
C114 C115 1.406(16) .
C115 C119 1.460(14) .
C115 C116 1.470(18) .
C116 C117 1.359(18) .
C117 C118 1.403(17) .
C119 C120 1.403(17) .
C121 C134 1.31(2) .
C121 C122 1.45(2) .
C121 C135 1.61(3) .
C122 C123 1.36(2) .
C123 C124 1.422(17) .
C124 C136 1.32(2) .
C124 C125 1.39(3) .
C125 C126 1.379(17) .
C126 C127 1.40(3) .
C127 C128 1.303(17) .
C128 C129 1.29(3) .
C128 C136 1.54(2) .
C129 C130 1.414(17) .
C130 C131 1.40(2) .
C131 C132 1.338(19) .
C131 C135 1.401(17) .
C132 C133 1.40(2) .
C133 C134 1.44(2) .
C135 C136 1.319(19) .

loop_
_platon_squeeze_void_nr
_platon_squeeze_void_average_x
_platon_squeeze_void_average_y
_platon_squeeze_void_average_z
_platon_squeeze_void_volume
_platon_squeeze_void_count_electrons
_platon_squeeze_void_content
1 0.000 0.000 0.500 1218 401 ' '
2 0.016 0.310 0.787 8 1 ' '
3 0.089 0.189 0.784 11 -1 ' '
4 0.911 0.810 0.216 11 -1 ' '
5 0.985 0.689 0.213 8 1 ' '
